data_1537854
loop_
_publ_author_name
'Bonaccorsi, E.'
'Merlino, S.'
'Orlandi, P.'
'Pasero, M.'
'Vezzalini, G.'

_publ_section_title
;
 Quadridavyne, ((Na, K)6 Cl2) (Ca2 Cl2) (Si6 Al6 O24), a new feldspathoid
 mineral from Vesuvius area
;
_journal_name_full 'European Journal of Mineralogy (1,1989-)'
_journal_page_first 481
_journal_page_last 487
_journal_volume 6
_journal_year 1994
_chemical_formula_sum 'Al6 Ca2 Cl4 K2 Na4 O24 Si6'
_chemical_name_systematic '(Na4 K2 Cl2) (Ca2 Cl2) (Si6 Al6 O24)'
_space_group_IT_number 176
_symmetry_space_group_name_Hall '-P 6c'
_symmetry_space_group_name_H-M 'P 63/m'
_cell_angle_alpha 90
_cell_angle_beta 90
_cell_angle_gamma 120
_cell_formula_units_Z 1
_cell_length_a 12.886
_cell_length_b 12.886
_cell_length_c 5.371
_cell_volume 772.364
_citation_journal_id_ASTM EJMIER
_cod_data_source_file Bonaccorsi_EJMIER_1994_1514.cif
_cod_data_source_block Al6Ca2Cl4K2Na4O24Si6
_cod_database_code 1537854

loop_
_symmetry_equiv_pos_as_xyz
x,y,z
x-y,x,z+1/2
-y,x-y,z
-x,-y,z+1/2
-x+y,-x,z
y,-x+y,z+1/2
-x,-y,-z
-x+y,-x,-z-1/2
y,-x+y,-z
x,y,-z-1/2
x-y,x,-z
-y,x-y,-z-1/2

loop_
_atom_site_label
_atom_site_type_symbol
_atom_site_fract_x
_atom_site_fract_y
_atom_site_fract_z
_atom_site_occupancy
_atom_site_U_iso_or_equiv
Na1 Na+1 0.136 0.278 0.25 0.333 0.0
Ca1 Ca+2 0.3333 0.6667 0.75 1 0.0
K1 K+1 0.104 0.212 0.25 0.333 0.0
Cl2 Cl-1 -0.037 0.048 0.25 0.167 0.0
O2 O-2 0.1003 0.5557 0.75 1 0.0
O3 O-2 -0.0071 0.3239 0.009 1 0.0
O1 O-2 0.2154 0.4294 0.75 1 0.0
Al1 Al+3 0.071 0.4085 0.75 1 0.0
Cl3 Cl-1 0.058 0.094 0.25 0.167 0.0
Cl1 Cl-1 0.312 0.6337 0.25 0.333 0.0
Si1 Si+4 0.3303 0.4098 0.75 1 0.0
Na2 Na+1 0.182 0.365 0.25 0.333 0.0
